data_4515714
loop_
_publ_author_name
'Han, Yuxi'
'Zhang, Sutao'
'He, Jianghua'
'Zhang, Yuetao'

_publ_section_title
;
 Switchable C--H Silylation of Indoles Catalyzed by a Thermally Induced
 Frustrated Lewis Pair
;
_journal_issue 9
_journal_name_full 'ACS Catalysis'
_journal_page_first 8765
_journal_paper_doi 10.1021/acscatal.8b01847
_journal_volume 8
_journal_year 2018
_chemical_formula_moiety 'C24 H12 Al F15 N4 , C3 H2 F'
_chemical_formula_sum 'C27 H14 Al F16 N4'
_chemical_formula_weight 725.40
_space_group_IT_number 2
_space_group_name_Hall '-P 1'
_space_group_name_H-M_alt 'P -1'
_symmetry_cell_setting triclinic
_symmetry_space_group_name_H-M 'P -1'
_atom_sites_solution_hydrogens geom
_atom_sites_solution_primary direct
_atom_sites_solution_secondary difmap
_audit_creation_method SHELXL-97
_cell_angle_alpha 79.781(2)
_cell_angle_beta 79.010(2)
_cell_angle_gamma 71.612(2)
_cell_formula_units_Z 2
_cell_length_a 10.4075(10)
_cell_length_b 10.6369(10)
_cell_length_c 13.0972(12)
_cell_measurement_reflns_used 6071
_cell_measurement_temperature 296(2)
_cell_measurement_theta_max 28.25
_cell_measurement_theta_min 2.42
_cell_volume 1339.9(2)
_computing_cell_refinement 'Bruker SMART'
_computing_data_collection 'Bruker SMART'
_computing_data_reduction 'Bruker SMART'
_computing_molecular_graphics SHELXP-97
_computing_publication_material SHELXP-97
_computing_structure_refinement 'SHELXL-97 (Sheldrick, 2008)'
_computing_structure_solution 'SHELXS-97 (Sheldrick, 2008)'
_diffrn_ambient_temperature 296(2)
_diffrn_measured_fraction_theta_full 0.993
_diffrn_measured_fraction_theta_max 0.993
_diffrn_measurement_device_type 'Bruker APEX-II CCD'
_diffrn_measurement_method '\f and \w scans'
_diffrn_radiation_monochromator graphite
_diffrn_radiation_source 'fine-focus sealed tube'
_diffrn_radiation_type MoK\a
_diffrn_radiation_wavelength 0.71073
_diffrn_reflns_av_R_equivalents 0.0115
_diffrn_reflns_av_sigmaI/netI 0.0207
_diffrn_reflns_limit_h_max 13
_diffrn_reflns_limit_h_min -12
_diffrn_reflns_limit_k_max 14
_diffrn_reflns_limit_k_min -11
_diffrn_reflns_limit_l_max 17
_diffrn_reflns_limit_l_min -15
_diffrn_reflns_number 9794
_diffrn_reflns_theta_full 28.25
_diffrn_reflns_theta_max 28.25
_diffrn_reflns_theta_min 1.60
_exptl_absorpt_coefficient_mu 0.211
_exptl_crystal_colour colourless
_exptl_crystal_density_diffrn 1.729
_exptl_crystal_density_meas 1.729
_exptl_crystal_density_method 'not measured'
_exptl_crystal_description block
_exptl_crystal_F_000 694
_exptl_crystal_size_max 0.28
_exptl_crystal_size_mid 0.24
_exptl_crystal_size_min 0.16
_refine_diff_density_max 0.544
_refine_diff_density_min -1.038
_refine_diff_density_rms 0.084
_refine_ls_extinction_method none
_refine_ls_goodness_of_fit_ref 1.044
_refine_ls_hydrogen_treatment mixed
_refine_ls_matrix_type full
_refine_ls_number_parameters 433
_refine_ls_number_reflns 6580
_refine_ls_number_restraints 0
_refine_ls_restrained_S_all 1.044
_refine_ls_R_factor_all 0.0493
_refine_ls_R_factor_gt 0.0419
_refine_ls_shift/su_max 0.000
_refine_ls_shift/su_mean 0.000
_refine_ls_structure_factor_coef Fsqd
_refine_ls_weighting_details 'calc w=1/[\s^2^(Fo^2^)+(0.0872P)^2^+0.9415P] where P=(Fo^2^+2Fc^2^)/3'
_refine_ls_weighting_scheme calc
_refine_ls_wR_factor_gt 0.1297
_refine_ls_wR_factor_ref 0.1398
_reflns_number_gt 5684
_reflns_number_total 6580
_reflns_threshold_expression >2sigma(I)
_cod_data_source_file cs8b01847_si_004.cif
_cod_data_source_block a
_cod_depositor_comments
;
The following automatic conversions were performed:

data item '_symmetry_cell_setting' value 'Triclinic' was changed to
'triclinic' in accordance with the
/home/data/users/saulius/crontab/automatic-downloads/current/ACS/lib/dictionaries/cif_core.dic
dictionary named 'cif_core.dic' version 2.4.2 last updated on
2011-04-26.

Automatic conversion script
Id: cif_fix_values 6909 2019-04-08 15:41:33Z antanas 
;
_cod_original_sg_symbol_H-M 'P-1   '
_cod_database_code 4515714

loop_
_symmetry_equiv_pos_as_xyz
'x, y, z'
'-x, -y, -z'

loop_
_atom_site_label
_atom_site_type_symbol
_atom_site_fract_x
_atom_site_fract_y
_atom_site_fract_z
_atom_site_U_iso_or_equiv
_atom_site_adp_type
_atom_site_occupancy
_atom_site_symmetry_multiplicity
_atom_site_calc_flag
_atom_site_refinement_flags
Al1 Al 0.90829(5) 0.68073(5) 0.30460(4) 0.01225(12) Uani 1 1 d .
C1 C 1.11218(17) 0.63801(17) 0.27017(13) 0.0147(3) Uani 1 1 d .
C2 C 1.17760(17) 0.73756(16) 0.24566(13) 0.0148(3) Uani 1 1 d .
C3 C 1.31721(18) 0.71438(18) 0.23349(14) 0.0175(3) Uani 1 1 d .
C4 C 1.40002(17) 0.58447(19) 0.24921(14) 0.0185(3) Uani 1 1 d .
C5 C 1.34147(18) 0.48135(17) 0.27400(14) 0.0190(3) Uani 1 1 d .
C6 C 1.20090(18) 0.51002(17) 0.28227(14) 0.0172(3) Uani 1 1 d .
C7 C 0.83784(17) 0.78285(16) 0.42795(13) 0.0146(3) Uani 1 1 d .
C8 C 0.69939(18) 0.81706(17) 0.46712(13) 0.0166(3) Uani 1 1 d .
C9 C 0.64306(18) 0.87669(18) 0.55769(14) 0.0199(4) Uani 1 1 d .
C10 C 0.7283(2) 0.90723(19) 0.61165(14) 0.0237(4) Uani 1 1 d .
C11 C 0.8664(2) 0.87943(18) 0.57553(15) 0.0216(4) Uani 1 1 d .
C12 C 0.91745(18) 0.81769(17) 0.48540(13) 0.0165(3) Uani 1 1 d .
C13 C 0.84427(17) 0.51951(16) 0.31844(13) 0.0153(3) Uani 1 1 d .
C14 C 0.76833(18) 0.47054(17) 0.40653(14) 0.0171(3) Uani 1 1 d .
C15 C 0.72891(18) 0.35589(18) 0.41424(15) 0.0201(3) Uani 1 1 d .
C16 C 0.76914(19) 0.28294(18) 0.33082(16) 0.0222(4) Uani 1 1 d .
C17 C 0.84667(19) 0.32509(18) 0.24108(15) 0.0213(4) Uani 1 1 d .
C18 C 0.88123(17) 0.44080(17) 0.23737(14) 0.0173(3) Uani 1 1 d .
C19 C 0.92938(17) 0.80655(17) 0.08403(13) 0.0155(3) Uani 1 1 d .
H19A H 1.0055 0.8310 0.0991 0.019 Uiso 1 1 calc R
H19B H 0.9647 0.7175 0.0631 0.019 Uiso 1 1 calc R
C20 C 0.76824(17) 0.94848(16) 0.20920(13) 0.0141(3) Uani 1 1 d .
H20A H 0.6986 0.9521 0.2704 0.017 Uiso 1 1 calc R
H20B H 0.8411 0.9763 0.2262 0.017 Uiso 1 1 calc R
C21 C 0.70763(17) 0.76931(17) 0.15291(13) 0.0159(3) Uani 1 1 d .
H21A H 0.7405 0.6796 0.1333 0.019 Uiso 1 1 calc R
H21B H 0.6368 0.7704 0.2131 0.019 Uiso 1 1 calc R
C22 C 0.81618(18) 1.03408(17) 0.03079(13) 0.0172(3) Uani 1 1 d .
H22A H 0.8902 1.0604 0.0473 0.021 Uiso 1 1 calc R
H22B H 0.7785 1.0970 -0.0269 0.021 Uiso 1 1 calc R
C23 C 0.75702(19) 0.86029(19) -0.02534(14) 0.0196(3) Uani 1 1 d .
H23A H 0.7180 0.9212 -0.0835 0.024 Uiso 1 1 calc R
H23B H 0.7915 0.7712 -0.0462 0.024 Uiso 1 1 calc R
C24 C 0.59934(17) 0.99746(18) 0.09682(14) 0.0181(3) Uani 1 1 d .
H24A H 0.5286 0.9999 0.1572 0.022 Uiso 1 1 calc R
H24B H 0.5588 1.0595 0.0398 0.022 Uiso 1 1 calc R
C25 C 0.6266(3) 0.4984(3) 0.0057(2) 0.0448(6) Uani 1 1 d .
C26 C 0.5892(3) 0.3851(2) 0.0430(2) 0.0449(7) Uani 1 1 d .
H26 H 0.6509 0.3089 0.0716 0.054 Uiso 1 1 calc R
C27 C 0.4598(4) 0.3859(2) 0.0377(2) 0.0468(7) Uani 1 1 d .
H27 H 0.4305 0.3106 0.0626 0.056 Uiso 1 1 calc R
F1 F 1.10101(10) 0.86741(10) 0.23411(9) 0.0191(2) Uani 1 1 d .
F2 F 1.37394(11) 0.81486(11) 0.20713(10) 0.0265(3) Uani 1 1 d .
F3 F 1.53544(11) 0.55995(12) 0.24168(10) 0.0269(3) Uani 1 1 d .
F4 F 1.42157(11) 0.35537(11) 0.29052(10) 0.0289(3) Uani 1 1 d .
F5 F 1.15144(11) 0.40361(11) 0.30758(10) 0.0269(3) Uani 1 1 d .
F6 F 0.61181(11) 0.79202(11) 0.41431(9) 0.0215(2) Uani 1 1 d .
F7 F 0.50896(12) 0.90485(12) 0.59295(9) 0.0273(3) Uani 1 1 d .
F8 F 0.67701(15) 0.96302(15) 0.70053(10) 0.0387(3) Uani 1 1 d .
F9 F 0.94882(14) 0.90989(13) 0.62803(10) 0.0330(3) Uani 1 1 d .
F10 F 1.05424(11) 0.78977(12) 0.45589(9) 0.0224(2) Uani 1 1 d .
F11 F 0.95786(12) 0.47850(11) 0.14753(9) 0.0246(2) Uani 1 1 d .
F12 F 0.88846(14) 0.25231(13) 0.16064(10) 0.0329(3) Uani 1 1 d .
F13 F 0.73695(14) 0.16932(12) 0.33767(12) 0.0353(3) Uani 1 1 d .
F14 F 0.65623(14) 0.31422(13) 0.50183(10) 0.0310(3) Uani 1 1 d .
F15 F 0.73005(13) 0.53436(11) 0.49286(8) 0.0247(3) Uani 1 1 d .
F16 F 0.7415(4) 0.5002(4) 0.0115(3) 0.1230(11) Uani 1 1 d .
N1 N 0.82551(14) 0.80480(13) 0.18307(10) 0.0120(3) Uani 1 1 d .
N2 N 0.70944(15) 1.03994(14) 0.12263(11) 0.0156(3) Uani 1 1 d .
N3 N 0.87073(15) 0.89946(15) -0.00185(11) 0.0169(3) Uani 1 1 d .
N4 N 0.64964(15) 0.86210(15) 0.06624(12) 0.0177(3) Uani 1 1 d .

loop_
_atom_site_aniso_label
_atom_site_aniso_U_11
_atom_site_aniso_U_22
_atom_site_aniso_U_33
_atom_site_aniso_U_23
_atom_site_aniso_U_13
_atom_site_aniso_U_12
Al1 0.0118(2) 0.0119(2) 0.0127(2) -0.00227(17) -0.00065(17) -0.00322(17)
C1 0.0135(7) 0.0157(7) 0.0139(7) -0.0020(6) -0.0010(6) -0.0036(6)
C2 0.0149(7) 0.0133(7) 0.0152(7) -0.0031(6) -0.0031(6) -0.0013(6)
C3 0.0166(8) 0.0185(8) 0.0190(8) -0.0035(6) -0.0015(6) -0.0070(6)
C4 0.0108(7) 0.0231(9) 0.0197(8) -0.0027(6) -0.0012(6) -0.0029(6)
C5 0.0157(8) 0.0155(8) 0.0202(8) 0.0004(6) -0.0016(6) 0.0010(6)
C6 0.0168(8) 0.0152(8) 0.0180(8) 0.0000(6) -0.0003(6) -0.0050(6)
C7 0.0164(8) 0.0124(7) 0.0135(7) -0.0011(6) -0.0024(6) -0.0022(6)
C8 0.0180(8) 0.0144(7) 0.0157(7) -0.0002(6) -0.0018(6) -0.0035(6)
C9 0.0187(8) 0.0152(8) 0.0189(8) -0.0015(6) 0.0036(6) 0.0006(6)
C10 0.0317(10) 0.0185(8) 0.0164(8) -0.0081(7) 0.0002(7) 0.0002(7)
C11 0.0272(9) 0.0181(8) 0.0200(8) -0.0068(7) -0.0065(7) -0.0031(7)
C12 0.0176(8) 0.0147(7) 0.0160(7) -0.0028(6) -0.0016(6) -0.0029(6)
C13 0.0146(7) 0.0136(7) 0.0173(8) -0.0018(6) -0.0033(6) -0.0031(6)
C14 0.0184(8) 0.0158(8) 0.0174(8) -0.0038(6) -0.0033(6) -0.0041(6)
C15 0.0192(8) 0.0185(8) 0.0231(9) -0.0004(7) -0.0014(7) -0.0088(7)
C16 0.0218(9) 0.0141(8) 0.0333(10) -0.0053(7) -0.0046(7) -0.0075(7)
C17 0.0212(9) 0.0168(8) 0.0265(9) -0.0105(7) -0.0029(7) -0.0025(7)
C18 0.0164(8) 0.0170(8) 0.0177(8) -0.0028(6) -0.0013(6) -0.0040(6)
C19 0.0123(7) 0.0182(8) 0.0135(7) -0.0014(6) 0.0011(6) -0.0031(6)
C20 0.0140(7) 0.0122(7) 0.0151(7) -0.0030(6) -0.0015(6) -0.0021(6)
C21 0.0145(7) 0.0171(8) 0.0179(8) -0.0003(6) -0.0039(6) -0.0074(6)
C22 0.0162(8) 0.0170(8) 0.0170(8) 0.0013(6) -0.0011(6) -0.0056(6)
C23 0.0210(8) 0.0243(9) 0.0143(7) -0.0022(6) -0.0045(6) -0.0066(7)
C24 0.0125(7) 0.0209(8) 0.0195(8) -0.0002(6) -0.0032(6) -0.0036(6)
C25 0.0614(17) 0.0369(13) 0.0403(13) -0.0157(11) -0.0181(12) -0.0082(12)
C26 0.077(2) 0.0205(10) 0.0350(12) -0.0082(9) -0.0237(12) 0.0010(11)
C27 0.084(2) 0.0235(11) 0.0362(13) -0.0062(9) -0.0178(13) -0.0134(12)
F1 0.0167(5) 0.0125(5) 0.0272(5) -0.0040(4) -0.0040(4) -0.0018(4)
F2 0.0184(5) 0.0213(5) 0.0425(7) -0.0051(5) -0.0029(5) -0.0100(4)
F3 0.0112(5) 0.0289(6) 0.0380(7) -0.0023(5) -0.0035(4) -0.0033(4)
F4 0.0178(5) 0.0171(5) 0.0423(7) 0.0049(5) -0.0023(5) 0.0025(4)
F5 0.0193(5) 0.0148(5) 0.0430(7) 0.0041(5) -0.0025(5) -0.0055(4)
F6 0.0157(5) 0.0260(6) 0.0232(5) -0.0032(4) -0.0028(4) -0.0065(4)
F7 0.0198(5) 0.0260(6) 0.0260(6) -0.0029(5) 0.0070(4) 0.0013(4)
F8 0.0420(8) 0.0421(8) 0.0271(6) -0.0240(6) 0.0040(5) 0.0000(6)
F9 0.0367(7) 0.0357(7) 0.0324(7) -0.0181(5) -0.0116(5) -0.0071(5)
F10 0.0159(5) 0.0295(6) 0.0226(5) -0.0081(4) -0.0032(4) -0.0051(4)
F11 0.0282(6) 0.0237(6) 0.0200(5) -0.0068(4) 0.0061(4) -0.0082(5)
F12 0.0397(7) 0.0267(6) 0.0353(7) -0.0205(5) 0.0024(5) -0.0094(5)
F13 0.0400(7) 0.0217(6) 0.0514(8) -0.0123(5) 0.0011(6) -0.0194(5)
F14 0.0364(7) 0.0282(6) 0.0305(6) -0.0002(5) 0.0059(5) -0.0203(5)
F15 0.0372(7) 0.0235(6) 0.0152(5) -0.0050(4) 0.0029(4) -0.0137(5)
F16 0.132(3) 0.112(3) 0.129(3) -0.030(2) -0.014(2) -0.036(2)
N1 0.0116(6) 0.0119(6) 0.0126(6) -0.0016(5) -0.0006(5) -0.0039(5)
N2 0.0139(6) 0.0153(6) 0.0161(7) 0.0008(5) -0.0024(5) -0.0035(5)
N3 0.0163(7) 0.0191(7) 0.0139(6) 0.0000(5) -0.0011(5) -0.0050(6)
N4 0.0163(7) 0.0205(7) 0.0172(7) 0.0006(6) -0.0051(5) -0.0065(6)

loop_
_atom_type_symbol
_atom_type_description
_atom_type_scat_dispersion_real
_atom_type_scat_dispersion_imag
_atom_type_scat_source
C C 0.0033 0.0016 'International Tables Vol C Tables 4.2.6.8 and 6.1.1.4'
H H 0.0000 0.0000 'International Tables Vol C Tables 4.2.6.8 and 6.1.1.4'
N N 0.0061 0.0033 'International Tables Vol C Tables 4.2.6.8 and 6.1.1.4'
F F 0.0171 0.0103 'International Tables Vol C Tables 4.2.6.8 and 6.1.1.4'
Al Al 0.0645 0.0514 'International Tables Vol C Tables 4.2.6.8 and 6.1.1.4'

loop_
_geom_angle_atom_site_label_1
_geom_angle_atom_site_label_2
_geom_angle_atom_site_label_3
_geom_angle
_geom_angle_site_symmetry_3
C13 Al1 C7 113.65(7) .
C13 Al1 C1 112.28(7) .
C7 Al1 C1 111.17(7) .
C13 Al1 N1 105.69(7) .
C7 Al1 N1 105.49(6) .
C1 Al1 N1 108.01(6) .
C6 C1 C2 113.75(15) .
C6 C1 Al1 123.82(12) .
C2 C1 Al1 121.87(12) .
F1 C2 C3 116.34(15) .
F1 C2 C1 119.15(14) .
C3 C2 C1 124.50(15) .
F2 C3 C2 121.47(15) .
F2 C3 C4 119.60(15) .
C2 C3 C4 118.93(16) .
F3 C4 C5 120.64(16) .
F3 C4 C3 119.97(16) .
C5 C4 C3 119.38(16) .
F4 C5 C4 119.43(16) .
F4 C5 C6 121.27(16) .
C4 C5 C6 119.29(16) .
F5 C6 C1 120.18(15) .
F5 C6 C5 115.67(15) .
C1 C6 C5 124.10(16) .
C12 C7 C8 114.25(15) .
C12 C7 Al1 125.54(12) .
C8 C7 Al1 120.08(13) .
F6 C8 C7 118.92(15) .
F6 C8 C9 116.92(15) .
C7 C8 C9 124.16(17) .
F7 C9 C10 119.95(16) .
F7 C9 C8 121.52(17) .
C10 C9 C8 118.54(17) .
F8 C10 C11 119.77(18) .
F8 C10 C9 119.88(18) .
C11 C10 C9 120.35(16) .
F9 C11 C10 120.15(16) .
F9 C11 C12 121.24(17) .
C10 C11 C12 118.61(17) .
F10 C12 C7 120.31(15) .
F10 C12 C11 115.63(16) .
C7 C12 C11 124.06(16) .
C14 C13 C18 113.72(15) .
C14 C13 Al1 125.91(13) .
C18 C13 Al1 120.28(13) .
F15 C14 C15 115.72(15) .
F15 C14 C13 120.02(15) .
C15 C14 C13 124.26(16) .
F14 C15 C16 120.12(16) .
F14 C15 C14 121.03(17) .
C16 C15 C14 118.83(17) .
F13 C16 C15 120.05(17) .
F13 C16 C17 120.01(17) .
C15 C16 C17 119.91(16) .
F12 C17 C18 121.42(17) .
F12 C17 C16 119.88(16) .
C18 C17 C16 118.69(16) .
F11 C18 C17 116.72(15) .
F11 C18 C13 118.70(15) .
C17 C18 C13 124.58(16) .
N3 C19 N1 112.33(13) .
N2 C20 N1 111.85(13) .
N4 C21 N1 111.77(13) .
N2 C22 N3 112.01(13) .
N4 C23 N3 111.38(14) .
N4 C24 N2 111.87(14) .
F16 C25 C26 119.4(3) .
F16 C25 C27 117.1(3) 2_665
C26 C25 C27 123.4(3) 2_665
C27 C26 C25 118.6(2) .
C26 C27 C25 118.0(3) 2_665
C19 N1 C21 106.20(12) .
C19 N1 C20 106.82(12) .
C21 N1 C20 106.57(12) .
C19 N1 Al1 112.53(10) .
C21 N1 Al1 113.51(10) .
C20 N1 Al1 110.77(10) .
C20 N2 C22 108.65(13) .
C20 N2 C24 109.18(13) .
C22 N2 C24 108.43(13) .
C19 N3 C22 108.85(14) .
C19 N3 C23 108.79(14) .
C22 N3 C23 108.55(14) .
C21 N4 C24 108.92(14) .
C21 N4 C23 109.34(14) .
C24 N4 C23 108.46(14) .

loop_
_geom_bond_atom_site_label_1
_geom_bond_atom_site_label_2
_geom_bond_distance
_geom_bond_site_symmetry_2
Al1 C13 1.9955(18) .
Al1 C7 1.9991(17) .
Al1 C1 2.0031(17) .
Al1 N1 2.0193(14) .
C1 C6 1.385(2) .
C1 C2 1.392(2) .
C2 F1 1.3576(19) .
C2 C3 1.377(2) .
C3 F2 1.342(2) .
C3 C4 1.382(2) .
C4 F3 1.3373(19) .
C4 C5 1.378(3) .
C5 F4 1.341(2) .
C5 C6 1.384(2) .
C6 F5 1.351(2) .
C7 C12 1.386(2) .
C7 C8 1.388(2) .
C8 F6 1.356(2) .
C8 C9 1.386(2) .
C9 F7 1.338(2) .
C9 C10 1.376(3) .
C10 F8 1.342(2) .
C10 C11 1.378(3) .
C11 F9 1.339(2) .
C11 C12 1.387(2) .
C12 F10 1.352(2) .
C13 C14 1.388(2) .
C13 C18 1.390(2) .
C14 F15 1.352(2) .
C14 C15 1.386(2) .
C15 F14 1.336(2) .
C15 C16 1.376(3) .
C16 F13 1.337(2) .
C16 C17 1.383(3) .
C17 F12 1.342(2) .
C17 C18 1.378(2) .
C18 F11 1.363(2) .
C19 N3 1.449(2) .
C19 N1 1.523(2) .
C20 N2 1.451(2) .
C20 N1 1.530(2) .
C21 N4 1.454(2) .
C21 N1 1.528(2) .
C22 N2 1.469(2) .
C22 N3 1.472(2) .
C23 N4 1.474(2) .
C23 N3 1.471(2) .
C24 N4 1.469(2) .
C24 N2 1.470(2) .
C25 F16 1.219(4) .
C25 C26 1.363(4) .
C25 C27 1.376(4) 2_665
C26 C27 1.360(4) .
C27 C25 1.376(4) 2_665
